data_7104587
loop_
_publ_author_name
'Hooper, Thomas N'
'Green, Michael'
'McGrady, John E'
'Patel, Jaynika R'
'Russell, Christopher A'

_publ_section_title
;
 Synthesis and structural characterisation of stable cationic gold(I)
 alkene complexes.
;
_journal_issue 26
_journal_name_full 'Chemical communications (Cambridge, England)'
_journal_page_first 3877
_journal_page_last 3879
_journal_paper_doi 10.1039/b908109g
_journal_volume 34
_journal_year 2009
_chemical_formula_moiety 'C19 H37 Au P, F6 Sb'
_chemical_formula_sum 'C19 H37 Au F6 P Sb'
_chemical_formula_weight 729.17
_space_group_IT_number 61
_symmetry_cell_setting orthorhombic
_symmetry_space_group_name_Hall '-P 2ac 2ab'
_symmetry_space_group_name_H-M 'P b c a'
_atom_sites_solution_hydrogens geom
_atom_sites_solution_primary direct
_atom_sites_solution_secondary difmap
_audit_creation_method SHELXL-97
_cell_angle_alpha 90.00
_cell_angle_beta 90.00
_cell_angle_gamma 90.00
_cell_formula_units_Z 8
_cell_length_a 13.1323(3)
_cell_length_b 16.5890(4)
_cell_length_c 22.2175(5)
_cell_measurement_reflns_used 9972
_cell_measurement_temperature 296(2)
_cell_measurement_theta_max 27.471
_cell_measurement_theta_min 3.668
_cell_volume 4840.12(19)
_computing_cell_refinement 'Apex II (Bruker-AXS, 2007)'
_computing_data_collection 'Apex II (Bruker-AXS, 2007)'
_computing_data_reduction
;
SAINT v7.34A (Bruker-AXS, 2007) & XPREP v2005/4 (Bruker-AXS, 2005)
;
_computing_structure_refinement 'SHELXL-97 (Sheldrick, 1997)'
_computing_structure_solution 'SHELXS-97 (Sheldrick, 1990)'
_diffrn_ambient_temperature 100(2)
_diffrn_detector 'CCD plate'
_diffrn_detector_area_resol_mean 8.366
_diffrn_detector_type 'Bruker-AXS SMART APEX'
_diffrn_measured_fraction_theta_full 0.992
_diffrn_measured_fraction_theta_max 0.992
_diffrn_measurement_details 'frames, 0.3\% width'
_diffrn_measurement_device 'four-circle diffractometer'
_diffrn_measurement_device_type 'Bruker-AXS Kappa'
_diffrn_measurement_method '\w & \f scans'
_diffrn_measurement_specimen_support
;
glass fibre
;
_diffrn_radiation_collimation '0.5 mm double pinhole'
_diffrn_radiation_monochromator graphite
_diffrn_radiation_probe x-ray
_diffrn_radiation_type 'Mo K\a'
_diffrn_radiation_wavelength 0.71074
_diffrn_reflns_av_R_equivalents 0.0423
_diffrn_reflns_av_sigmaI/netI 0.0331
_diffrn_reflns_limit_h_max 16
_diffrn_reflns_limit_h_min -17
_diffrn_reflns_limit_k_max 14
_diffrn_reflns_limit_k_min -21
_diffrn_reflns_limit_l_max 28
_diffrn_reflns_limit_l_min -28
_diffrn_reflns_number 30521
_diffrn_reflns_theta_full 27.55
_diffrn_reflns_theta_max 27.55
_diffrn_reflns_theta_min 4.17
_diffrn_source 'sealed X-ray tube'
_diffrn_source_current 40
_diffrn_source_power 2
_diffrn_source_size '0.4 x 8 mm fine focus'
_diffrn_source_target Mo
_diffrn_source_type 'Bruker-AXS KFF Mo 2K 90\% Ceramic'
_diffrn_source_voltage 50
_exptl_absorpt_coefficient_mu 7.286
_exptl_absorpt_correction_T_max 0.695
_exptl_absorpt_correction_T_min 0.471
_exptl_absorpt_correction_type multi-scan
_exptl_absorpt_process_details SADABS-2007/4
_exptl_crystal_colour colourless
_exptl_crystal_density_diffrn 2.001
_exptl_crystal_density_method none
_exptl_crystal_description block
_exptl_crystal_F_000 2800
_exptl_crystal_size_max 0.20
_exptl_crystal_size_mid 0.10
_exptl_crystal_size_min 0.05
_refine_diff_density_max 1.228
_refine_diff_density_min -1.345
_refine_diff_density_rms 0.123
_refine_ls_extinction_method none
_refine_ls_goodness_of_fit_ref 1.008
_refine_ls_hydrogen_treatment constr
_refine_ls_matrix_type full
_refine_ls_number_parameters 262
_refine_ls_number_reflns 5541
_refine_ls_number_restraints 0
_refine_ls_restrained_S_all 1.008
_refine_ls_R_factor_all 0.0313
_refine_ls_R_factor_gt 0.0234
_refine_ls_shift/su_max 0.002
_refine_ls_shift/su_mean 0.000
_refine_ls_structure_factor_coef Fsqd
_refine_ls_weighting_details 'calc w=1/[\s^2^(Fo^2^)+(0.0209P)^2^+5.3056P] where P=(Fo^2^+2Fc^2^)/3'
_refine_ls_weighting_scheme calc
_refine_ls_wR_factor_gt 0.0505
_refine_ls_wR_factor_ref 0.0531
_reflns_number_gt 4754
_reflns_number_total 5541
_reflns_threshold_expression >2sigma(I)
_cod_data_source_file b908109g.txt
_cod_data_source_block 1
_cod_depositor_comments
;
The following automatic conversions were performed:
'_symmetry_cell_setting' value 'Orthorhombic' changed to 'orthorhombic'
according to '/home/saulius/struct/CIF-dictionaries/cif_core.dic'
dictionary named 'cif_core.dic' version 2.4.1 from
2010-06-29.

'_diffrn_radiation_probe' value 'X-ray' changed to 'x-ray'
according to '/home/saulius/struct/CIF-dictionaries/cif_core.dic'
dictionary named 'cif_core.dic' version 2.4.1 from 2010-06-29.

Automatic conversion script
Id: cif_fix_enum 1527 2010-12-29 10:47:43Z saulius 
;
_cod_original_sg_symbol_H-M Pbca
_cod_database_code 7104587

loop_
_symmetry_equiv_pos_as_xyz
'x, y, z'
'-x+1/2, -y, z+1/2'
'-x, y+1/2, -z+1/2'
'x+1/2, -y+1/2, -z'
'-x, -y, -z'
'x-1/2, y, -z-1/2'
'x, -y-1/2, z-1/2'
'-x-1/2, y-1/2, z'

loop_
_atom_site_label
_atom_site_type_symbol
_atom_site_fract_x
_atom_site_fract_y
_atom_site_fract_z
_atom_site_U_iso_or_equiv
_atom_site_adp_type
_atom_site_occupancy
_atom_site_symmetry_multiplicity
_atom_site_calc_flag
_atom_site_refinement_flags
_atom_site_disorder_assembly
_atom_site_disorder_group
Au1 Au 0.856646(9) 0.050482(8) 0.348324(5) 0.01667(5) Uani 1 1 d . . .
C1 C 0.8976(3) -0.0230(2) 0.26397(15) 0.0205(8) Uani 1 1 d . . .
H1 H 0.8431 0.0041 0.2466 0.025 Uiso 1 1 calc R . .
C2 C 0.9850(3) 0.0111(2) 0.28565(14) 0.0194(7) Uani 1 1 d . . .
H2 H 1.0013 0.0656 0.2855 0.023 Uiso 1 1 calc R . .
C3 C 1.0499(3) -0.0565(2) 0.30997(16) 0.0220(8) Uani 1 1 d . . .
H3 H 1.1024 -0.0414 0.3392 0.026 Uiso 1 1 calc R . .
C4 C 0.9700(3) -0.1169(2) 0.33131(16) 0.0234(8) Uani 1 1 d . . .
H4A H 0.9330 -0.0984 0.3665 0.028 Uiso 1 1 calc R . .
H4B H 0.9981 -0.1701 0.3385 0.028 Uiso 1 1 calc R . .
C5 C 0.9063(3) -0.1127(2) 0.27349(16) 0.0241(8) Uani 1 1 d . . .
H5 H 0.8426 -0.1434 0.2731 0.029 Uiso 1 1 calc R . .
C6 C 0.9894(3) -0.1379(3) 0.22618(17) 0.0299(9) Uani 1 1 d . . .
H6A H 0.9957 -0.1961 0.2237 0.036 Uiso 1 1 calc R . .
H6B H 0.9735 -0.1167 0.1866 0.036 Uiso 1 1 calc R . .
C7 C 1.0876(3) -0.0995(3) 0.25148(16) 0.0267(9) Uani 1 1 d . . .
H7A H 1.1163 -0.0611 0.2233 0.032 Uiso 1 1 calc R . .
H7B H 1.1382 -0.1403 0.2606 0.032 Uiso 1 1 calc R . .
P1 P 0.77554(6) 0.12033(6) 0.42370(4) 0.01451(18) Uani 1 1 d . . .
C8 C 0.8283(3) 0.2265(2) 0.42177(15) 0.0204(7) Uani 1 1 d . . .
C9 C 0.7852(3) 0.2721(3) 0.36729(17) 0.0290(9) Uani 1 1 d . . .
H9A H 0.7133 0.2797 0.3724 0.043 Uiso 1 1 calc R . .
H9B H 0.7976 0.2416 0.3313 0.043 Uiso 1 1 calc R . .
H9C H 0.8180 0.3237 0.3641 0.043 Uiso 1 1 calc R . .
C10 C 0.8061(3) 0.2747(2) 0.47894(16) 0.0266(8) Uani 1 1 d . . .
H10A H 0.8329 0.3283 0.4748 0.040 Uiso 1 1 calc R . .
H10B H 0.8375 0.2488 0.5128 0.040 Uiso 1 1 calc R . .
H10C H 0.7338 0.2775 0.4852 0.040 Uiso 1 1 calc R . .
C11 C 0.9444(3) 0.2226(3) 0.41097(17) 0.0280(9) Uani 1 1 d . . .
H11A H 0.9707 0.2762 0.4061 0.042 Uiso 1 1 calc R . .
H11B H 0.9580 0.1918 0.3753 0.042 Uiso 1 1 calc R . .
H11C H 0.9768 0.1974 0.4448 0.042 Uiso 1 1 calc R . .
C12 C 0.8033(3) 0.0705(2) 0.49863(15) 0.0205(7) Uani 1 1 d . . .
C13 C 0.7316(3) 0.0965(3) 0.54989(15) 0.0262(8) Uani 1 1 d . . .
H13A H 0.6634 0.0794 0.5409 0.039 Uiso 1 1 calc R . .
H13B H 0.7332 0.1541 0.5539 0.039 Uiso 1 1 calc R . .
H13C H 0.7534 0.0722 0.5869 0.039 Uiso 1 1 calc R . .
C14 C 0.9143(3) 0.0891(3) 0.51758(16) 0.0259(8) Uani 1 1 d . . .
H14A H 0.9325 0.0561 0.5514 0.039 Uiso 1 1 calc R . .
H14B H 0.9200 0.1449 0.5284 0.039 Uiso 1 1 calc R . .
H14C H 0.9594 0.0778 0.4846 0.039 Uiso 1 1 calc R . .
C15 C 0.7980(3) -0.0215(2) 0.49100(17) 0.0303(9) Uani 1 1 d . . .
H15A H 0.8165 -0.0471 0.5282 0.045 Uiso 1 1 calc R . .
H15B H 0.8442 -0.0380 0.4599 0.045 Uiso 1 1 calc R . .
H15C H 0.7299 -0.0369 0.4802 0.045 Uiso 1 1 calc R . .
C16 C 0.6340(2) 0.1191(3) 0.40797(16) 0.0239(8) Uani 1 1 d . . .
C17 C 0.6161(3) 0.1334(3) 0.34002(16) 0.0332(10) Uani 1 1 d . . .
H17A H 0.6535 0.0941 0.3172 0.050 Uiso 1 1 calc R . .
H17B H 0.6387 0.1865 0.3294 0.050 Uiso 1 1 calc R . .
H17C H 0.5448 0.1283 0.3312 0.050 Uiso 1 1 calc R . .
C18 C 0.5747(3) 0.1834(3) 0.44378(16) 0.0316(10) Uani 1 1 d . . .
H18A H 0.5031 0.1779 0.4358 0.047 Uiso 1 1 calc R . .
H18B H 0.5969 0.2361 0.4318 0.047 Uiso 1 1 calc R . .
H18C H 0.5870 0.1762 0.4860 0.047 Uiso 1 1 calc R . .
C19 C 0.5906(3) 0.0358(3) 0.42165(18) 0.0333(10) Uani 1 1 d . . .
H19A H 0.5970 0.0248 0.4639 0.050 Uiso 1 1 calc R . .
H19B H 0.6274 -0.0042 0.3992 0.050 Uiso 1 1 calc R . .
H19C H 0.5200 0.0342 0.4105 0.050 Uiso 1 1 calc R . .
Sb1 Sb 0.772305(17) 0.169927(16) 0.164161(10) 0.01949(6) Uani 1 1 d . . .
F1 F 0.86914(17) 0.16591(16) 0.22641(10) 0.0362(6) Uani 1 1 d . . .
F2 F 0.70437(19) 0.08391(18) 0.20056(12) 0.0495(7) Uani 1 1 d . . .
F3 F 0.6985(2) 0.2427(2) 0.20877(12) 0.0615(9) Uani 1 1 d . . .
F4 F 0.67703(17) 0.17356(17) 0.10210(10) 0.0403(6) Uani 1 1 d . . .
F5 F 0.8470(2) 0.25299(17) 0.12827(11) 0.0471(7) Uani 1 1 d . . .
F6 F 0.84913(17) 0.09538(18) 0.12014(12) 0.0467(7) Uani 1 1 d . . .

loop_
_atom_site_aniso_label
_atom_site_aniso_U_11
_atom_site_aniso_U_22
_atom_site_aniso_U_33
_atom_site_aniso_U_23
_atom_site_aniso_U_13
_atom_site_aniso_U_12
Au1 0.01900(7) 0.01689(8) 0.01410(7) -0.00228(5) 0.00224(5) 0.00207(6)
C1 0.0220(16) 0.024(2) 0.0157(16) -0.0039(15) 0.0021(13) 0.0076(16)
C2 0.0237(16) 0.0171(19) 0.0173(16) -0.0018(14) 0.0063(13) 0.0016(16)
C3 0.0204(16) 0.024(2) 0.0216(17) 0.0022(15) -0.0007(13) -0.0012(16)
C4 0.0237(16) 0.021(2) 0.0252(18) 0.0027(16) 0.0036(14) 0.0059(16)
C5 0.0251(17) 0.021(2) 0.0256(18) -0.0075(16) 0.0051(14) -0.0038(17)
C6 0.035(2) 0.026(2) 0.0286(19) -0.0109(18) 0.0082(16) -0.0017(19)
C7 0.0257(18) 0.028(2) 0.0265(19) 0.0001(17) 0.0088(15) 0.0054(17)
P1 0.0149(4) 0.0164(5) 0.0122(4) -0.0016(3) -0.0007(3) 0.0019(4)
C8 0.0267(17) 0.0166(19) 0.0180(16) 0.0000(15) -0.0026(14) 0.0003(15)
C9 0.042(2) 0.022(2) 0.0230(18) 0.0048(16) -0.0004(16) 0.0058(19)
C10 0.038(2) 0.017(2) 0.0251(18) -0.0063(16) -0.0036(16) 0.0016(18)
C11 0.0304(19) 0.024(2) 0.0293(19) 0.0010(17) 0.0008(15) -0.0076(18)
C12 0.0272(17) 0.020(2) 0.0145(16) 0.0037(14) -0.0026(13) 0.0013(16)
C13 0.0328(18) 0.031(2) 0.0152(16) 0.0026(15) -0.0005(14) 0.0004(18)
C14 0.0269(18) 0.031(2) 0.0199(17) 0.0039(16) -0.0063(14) 0.0052(17)
C15 0.044(2) 0.021(2) 0.0258(19) 0.0060(17) 0.0055(17) 0.0019(19)
C16 0.0158(15) 0.036(2) 0.0198(17) -0.0070(16) -0.0030(13) 0.0006(16)
C17 0.0234(17) 0.053(3) 0.0229(19) -0.0070(19) -0.0070(14) 0.006(2)
C18 0.0208(17) 0.052(3) 0.0222(18) -0.0062(19) -0.0005(14) 0.0148(19)
C19 0.0237(18) 0.044(3) 0.032(2) -0.0088(19) -0.0017(16) -0.0083(19)
Sb1 0.02257(11) 0.02051(14) 0.01538(11) -0.00217(9) 0.00106(8) -0.00085(10)
F1 0.0438(13) 0.0383(16) 0.0266(12) 0.0053(11) -0.0130(10) -0.0064(12)
F2 0.0475(15) 0.0505(19) 0.0506(16) 0.0124(14) 0.0027(12) -0.0253(14)
F3 0.0655(18) 0.068(2) 0.0513(16) -0.0314(16) -0.0017(14) 0.0337(17)
F4 0.0298(11) 0.0590(19) 0.0321(12) -0.0054(13) -0.0130(10) 0.0048(12)
F5 0.0674(17) 0.0405(17) 0.0334(13) 0.0171(12) -0.0113(12) -0.0256(14)
F6 0.0346(13) 0.0512(19) 0.0543(17) -0.0277(14) 0.0034(11) 0.0098(13)

loop_
_atom_type_symbol
_atom_type_description
_atom_type_scat_dispersion_real
_atom_type_scat_dispersion_imag
_atom_type_scat_source
C C 0.0033 0.0016 'International Tables Vol C Tables 4.2.6.8 and 6.1.1.4'
H H 0.0000 0.0000 'International Tables Vol C Tables 4.2.6.8 and 6.1.1.4'
F F 0.0171 0.0103 'International Tables Vol C Tables 4.2.6.8 and 6.1.1.4'
P P 0.1023 0.0942 'International Tables Vol C Tables 4.2.6.8 and 6.1.1.4'
Sb Sb -0.5866 1.5461 'International Tables Vol C Tables 4.2.6.8 and 6.1.1.4'
Au Au -2.0133 8.8022 'International Tables Vol C Tables 4.2.6.8 and 6.1.1.4'

loop_
_geom_angle_atom_site_label_1
_geom_angle_atom_site_label_2
_geom_angle_atom_site_label_3
_geom_angle
_geom_angle_site_symmetry_1
_geom_angle_site_symmetry_3
_geom_angle_publ_flag
C2 Au1 C1 34.70(12) . . ?
C2 Au1 P1 158.66(10) . . ?
C1 Au1 P1 165.85(9) . . ?
C2 C1 C5 107.2(3) . . ?
C2 C1 Au1 71.9(2) . . ?
C5 C1 Au1 115.2(2) . . ?
C2 C1 H1 126.4 . . ?
C5 C1 H1 126.4 . . ?
Au1 C1 H1 84.4 . . ?
C1 C2 C3 107.1(3) . . ?
C1 C2 Au1 73.37(19) . . ?
C3 C2 Au1 114.3(2) . . ?
C1 C2 H2 126.5 . . ?
C3 C2 H2 126.5 . . ?
Au1 C2 H2 83.9 . . ?
C2 C3 C4 102.2(3) . . ?
C2 C3 C7 102.7(3) . . ?
C4 C3 C7 100.2(3) . . ?
C2 C3 H3 116.4 . . ?
C4 C3 H3 116.4 . . ?
C7 C3 H3 116.4 . . ?
C3 C4 C5 94.9(3) . . ?
C3 C4 H4A 112.8 . . ?
C5 C4 H4A 112.8 . . ?
C3 C4 H4B 112.8 . . ?
C5 C4 H4B 112.8 . . ?
H4A C4 H4B 110.2 . . ?
C1 C5 C4 101.8(3) . . ?
C1 C5 C6 102.8(3) . . ?
C4 C5 C6 99.7(3) . . ?
C1 C5 H5 116.7 . . ?
C4 C5 H5 116.7 . . ?
C6 C5 H5 116.7 . . ?
C7 C6 C5 103.1(3) . . ?
C7 C6 H6A 111.1 . . ?
C5 C6 H6A 111.1 . . ?
C7 C6 H6B 111.1 . . ?
C5 C6 H6B 111.1 . . ?
H6A C6 H6B 109.1 . . ?
C6 C7 C3 103.1(3) . . ?
C6 C7 H7A 111.1 . . ?
C3 C7 H7A 111.1 . . ?
C6 C7 H7B 111.1 . . ?
C3 C7 H7B 111.1 . . ?
H7A C7 H7B 109.1 . . ?
C16 P1 C8 111.42(18) . . ?
C16 P1 C12 110.31(16) . . ?
C8 P1 C12 110.81(16) . . ?
C16 P1 Au1 108.40(12) . . ?
C8 P1 Au1 106.43(11) . . ?
C12 P1 Au1 109.34(12) . . ?
C10 C8 C9 109.0(3) . . ?
C10 C8 C11 109.8(3) . . ?
C9 C8 C11 105.2(3) . . ?
C10 C8 P1 113.4(3) . . ?
C9 C8 P1 110.0(3) . . ?
C11 C8 P1 109.0(3) . . ?
C8 C9 H9A 109.5 . . ?
C8 C9 H9B 109.5 . . ?
H9A C9 H9B 109.5 . . ?
C8 C9 H9C 109.5 . . ?
H9A C9 H9C 109.5 . . ?
H9B C9 H9C 109.5 . . ?
C8 C10 H10A 109.5 . . ?
C8 C10 H10B 109.5 . . ?
H10A C10 H10B 109.5 . . ?
C8 C10 H10C 109.5 . . ?
H10A C10 H10C 109.5 . . ?
H10B C10 H10C 109.5 . . ?
C8 C11 H11A 109.5 . . ?
C8 C11 H11B 109.5 . . ?
H11A C11 H11B 109.5 . . ?
C8 C11 H11C 109.5 . . ?
H11A C11 H11C 109.5 . . ?
H11B C11 H11C 109.5 . . ?
C15 C12 C13 109.4(3) . . ?
C15 C12 C14 105.7(3) . . ?
C13 C12 C14 108.6(3) . . ?
C15 C12 P1 109.1(2) . . ?
C13 C12 P1 114.2(2) . . ?
C14 C12 P1 109.5(2) . . ?
C12 C13 H13A 109.5 . . ?
C12 C13 H13B 109.5 . . ?
H13A C13 H13B 109.5 . . ?
C12 C13 H13C 109.5 . . ?
H13A C13 H13C 109.5 . . ?
H13B C13 H13C 109.5 . . ?
C12 C14 H14A 109.5 . . ?
C12 C14 H14B 109.5 . . ?
H14A C14 H14B 109.5 . . ?
C12 C14 H14C 109.5 . . ?
H14A C14 H14C 109.5 . . ?
H14B C14 H14C 109.5 . . ?
C12 C15 H15A 109.5 . . ?
C12 C15 H15B 109.5 . . ?
H15A C15 H15B 109.5 . . ?
C12 C15 H15C 109.5 . . ?
H15A C15 H15C 109.5 . . ?
H15B C15 H15C 109.5 . . ?
C19 C16 C18 109.6(3) . . ?
C19 C16 C17 106.0(3) . . ?
C18 C16 C17 108.8(3) . . ?
C19 C16 P1 109.9(3) . . ?
C18 C16 P1 113.2(3) . . ?
C17 C16 P1 109.2(2) . . ?
C16 C17 H17A 109.5 . . ?
C16 C17 H17B 109.5 . . ?
H17A C17 H17B 109.5 . . ?
C16 C17 H17C 109.5 . . ?
H17A C17 H17C 109.5 . . ?
H17B C17 H17C 109.5 . . ?
C16 C18 H18A 109.5 . . ?
C16 C18 H18B 109.5 . . ?
H18A C18 H18B 109.5 . . ?
C16 C18 H18C 109.5 . . ?
H18A C18 H18C 109.5 . . ?
H18B C18 H18C 109.5 . . ?
C16 C19 H19A 109.5 . . ?
C16 C19 H19B 109.5 . . ?
H19A C19 H19B 109.5 . . ?
C16 C19 H19C 109.5 . . ?
H19A C19 H19C 109.5 . . ?
H19B C19 H19C 109.5 . . ?
F3 Sb1 F4 91.36(12) . . ?
F3 Sb1 F2 90.94(15) . . ?
F4 Sb1 F2 91.40(12) . . ?
F3 Sb1 F5 91.30(15) . . ?
F4 Sb1 F5 90.75(11) . . ?
F2 Sb1 F5 176.87(13) . . ?
F3 Sb1 F6 178.80(13) . . ?
F4 Sb1 F6 89.81(11) . . ?
F2 Sb1 F6 88.80(13) . . ?
F5 Sb1 F6 88.92(13) . . ?
F3 Sb1 F1 89.04(12) . . ?
F4 Sb1 F1 179.58(11) . . ?
F2 Sb1 F1 88.71(11) . . ?
F5 Sb1 F1 89.13(11) . . ?
F6 Sb1 F1 89.79(11) . . ?

loop_
_geom_bond_atom_site_label_1
_geom_bond_atom_site_label_2
_geom_bond_distance
_geom_bond_site_symmetry_2
_geom_bond_publ_flag
Au1 C2 2.281(3) . ?
Au1 C1 2.299(3) . ?
Au1 P1 2.2981(8) . ?
C1 C2 1.366(5) . ?
C1 C5 1.508(5) . ?
C1 H1 0.9300 . ?
C2 C3 1.509(5) . ?
C2 H2 0.9300 . ?
C3 C4 1.526(5) . ?
C3 C7 1.563(5) . ?
C3 H3 0.9800 . ?
C4 C5 1.534(5) . ?
C4 H4A 0.9700 . ?
C4 H4B 0.9700 . ?
C5 C6 1.572(5) . ?
C5 H5 0.9800 . ?
C6 C7 1.543(5) . ?
C6 H6A 0.9700 . ?
C6 H6B 0.9700 . ?
C7 H7A 0.9700 . ?
C7 H7B 0.9700 . ?
P1 C16 1.892(3) . ?
P1 C8 1.894(4) . ?
P1 C12 1.894(3) . ?
C8 C10 1.529(5) . ?
C8 C9 1.536(5) . ?
C8 C11 1.545(5) . ?
C9 H9A 0.9600 . ?
C9 H9B 0.9600 . ?
C9 H9C 0.9600 . ?
C10 H10A 0.9600 . ?
C10 H10B 0.9600 . ?
C10 H10C 0.9600 . ?
C11 H11A 0.9600 . ?
C11 H11B 0.9600 . ?
C11 H11C 0.9600 . ?
C12 C15 1.537(5) . ?
C12 C13 1.540(5) . ?
C12 C14 1.548(5) . ?
C13 H13A 0.9600 . ?
C13 H13B 0.9600 . ?
C13 H13C 0.9600 . ?
C14 H14A 0.9600 . ?
C14 H14B 0.9600 . ?
C14 H14C 0.9600 . ?
C15 H15A 0.9600 . ?
C15 H15B 0.9600 . ?
C15 H15C 0.9600 . ?
C16 C19 1.527(6) . ?
C16 C18 1.542(5) . ?
C16 C17 1.546(5) . ?
C17 H17A 0.9600 . ?
C17 H17B 0.9600 . ?
C17 H17C 0.9600 . ?
C18 H18A 0.9600 . ?
C18 H18B 0.9600 . ?
C18 H18C 0.9600 . ?
C19 H19A 0.9600 . ?
C19 H19B 0.9600 . ?
C19 H19C 0.9600 . ?
Sb1 F3 1.838(3) . ?
Sb1 F4 1.863(2) . ?
Sb1 F2 1.867(3) . ?
Sb1 F5 1.870(2) . ?
Sb1 F6 1.872(2) . ?
Sb1 F1 1.880(2) . ?

loop_
_geom_torsion_atom_site_label_1
_geom_torsion_atom_site_label_2
_geom_torsion_atom_site_label_3
_geom_torsion_atom_site_label_4
_geom_torsion
_geom_torsion_site_symmetry_1
_geom_torsion_site_symmetry_2
_geom_torsion_site_symmetry_3
_geom_torsion_site_symmetry_4
_geom_torsion_publ_flag
P1 Au1 C1 C2 164.6(3) . . . . ?
C2 Au1 C1 C5 100.9(3) . . . . ?
P1 Au1 C1 C5 -94.4(4) . . . . ?
C5 C1 C2 C3 -0.6(4) . . . . ?
Au1 C1 C2 C3 111.0(2) . . . . ?
C5 C1 C2 Au1 -111.6(2) . . . . ?
P1 Au1 C2 C1 -169.8(2) . . . . ?
C1 Au1 C2 C3 -101.6(4) . . . . ?
P1 Au1 C2 C3 88.7(4) . . . . ?
C1 C2 C3 C4 -31.0(3) . . . . ?
Au1 C2 C3 C4 48.0(3) . . . . ?
C1 C2 C3 C7 72.5(3) . . . . ?
Au1 C2 C3 C7 151.5(2) . . . . ?
C2 C3 C4 C5 47.4(3) . . . . ?
C7 C3 C4 C5 -58.1(3) . . . . ?
C2 C1 C5 C4 31.9(3) . . . . ?
Au1 C1 C5 C4 -45.8(3) . . . . ?
C2 C1 C5 C6 -71.1(3) . . . . ?
Au1 C1 C5 C6 -148.8(2) . . . . ?
C3 C4 C5 C1 -47.7(3) . . . . ?
C3 C4 C5 C6 57.7(3) . . . . ?
C1 C5 C6 C7 68.8(4) . . . . ?
C4 C5 C6 C7 -35.7(4) . . . . ?
C5 C6 C7 C3 -0.2(4) . . . . ?
C2 C3 C7 C6 -68.7(4) . . . . ?
C4 C3 C7 C6 36.4(4) . . . . ?
C2 Au1 P1 C16 156.3(3) . . . . ?
C1 Au1 P1 C16 0.7(4) . . . . ?
C2 Au1 P1 C8 36.3(3) . . . . ?
C1 Au1 P1 C8 -119.2(4) . . . . ?
C2 Au1 P1 C12 -83.4(3) . . . . ?
C1 Au1 P1 C12 121.0(4) . . . . ?
C16 P1 C8 C10 78.2(3) . . . . ?
C12 P1 C8 C10 -45.0(3) . . . . ?
Au1 P1 C8 C10 -163.8(2) . . . . ?
C16 P1 C8 C9 -44.2(3) . . . . ?
C12 P1 C8 C9 -167.4(2) . . . . ?
Au1 P1 C8 C9 73.8(2) . . . . ?
C16 P1 C8 C11 -159.0(2) . . . . ?
C12 P1 C8 C11 77.7(3) . . . . ?
Au1 P1 C8 C11 -41.0(2) . . . . ?
C16 P1 C12 C15 77.7(3) . . . . ?
C8 P1 C12 C15 -158.5(2) . . . . ?
Au1 P1 C12 C15 -41.4(3) . . . . ?
C16 P1 C12 C13 -45.1(3) . . . . ?
C8 P1 C12 C13 78.8(3) . . . . ?
Au1 P1 C12 C13 -164.2(2) . . . . ?
C16 P1 C12 C14 -167.1(3) . . . . ?
C8 P1 C12 C14 -43.2(3) . . . . ?
Au1 P1 C12 C14 73.8(3) . . . . ?
C8 P1 C16 C19 -169.2(2) . . . . ?
C12 P1 C16 C19 -45.7(3) . . . . ?
Au1 P1 C16 C19 74.0(3) . . . . ?
C8 P1 C16 C18 -46.3(3) . . . . ?
C12 P1 C16 C18 77.2(3) . . . . ?
Au1 P1 C16 C18 -163.1(3) . . . . ?
C8 P1 C16 C17 75.0(3) . . . . ?
C12 P1 C16 C17 -161.5(3) . . . . ?
Au1 P1 C16 C17 -41.8(3) . . . . ?
